data_7719872
loop_
_publ_author_name
'Yadav, Archana'
'Dewan, Sayari'
'Chaudhary, Kajal'
'Butcher, Ray J.'
'Singh, Ritika Gautam'
'Angamuthu, Raja'

_publ_section_title
;
 Hemiparetic koneramine NNP ligand comprising strategic hard and soft
 donors: transition metal complexes, CS<sub>2</sub> activation and
 therapeutic potential.
;
_journal_issue 47
_journal_name_full 'Dalton transactions (Cambridge, England : 2003)'
_journal_page_first 17471
_journal_page_last 17478
_journal_paper_doi 10.1039/d5dt02106e
_journal_volume 54
_journal_year 2025
_chemical_formula_moiety 'C34 H31 Cl N3 O P Ru, 2[C3H6O]'
_chemical_formula_sum 'C26 H33.5 Cl0.5 N1.5 O3.5 P0.5 Ru0.5'
_chemical_formula_weight 506.809
_chemical_name_systematic 12mayd
_space_group_crystal_system triclinic
_space_group_IT_number 2
_space_group_name_Hall '-P 1'
_space_group_name_H-M_alt 'P -1'
_symmetry_Int_Tables_number 2
_atom_sites_solution_primary dual
_audit_creation_date 2022-07-09
_audit_creation_method
;
Olex2 1.5
(compiled 2021.12.09 svn.r5202d8cf for OlexSys, GUI svn.r6439)
;
_audit_update_record
;
2025-07-14 deposited with the CCDC.	2025-11-10 downloaded from the CCDC.
;
_cell_angle_alpha 113.653(3)
_cell_angle_beta 96.348(3)
_cell_angle_gamma 108.767(3)
_cell_formula_units_Z 2
_cell_length_a 10.0277(14)
_cell_length_b 14.344(2)
_cell_length_c 14.788(2)
_cell_measurement_reflns_used 9898
_cell_measurement_temperature 273.15
_cell_measurement_theta_max 28.25
_cell_measurement_theta_min 2.59
_cell_volume 1773.0(4)
_computing_cell_refinement 'SAINT V8.38A (Bruker, 2018)'
_computing_data_reduction 'SAINT V8.38A (Bruker, 2018)'
_computing_molecular_graphics 'Olex2 1.5 (Dolomanov et al., 2009)'
_computing_publication_material 'Olex2 1.5 (Dolomanov et al., 2009)'
_computing_structure_refinement 'olex2.refine 1.5 (Bourhis et al., 2015)'
_computing_structure_solution 'SHELXT 2018/2 (Sheldrick, 2018)'
_diffrn_ambient_temperature 273.15
_diffrn_measured_fraction_theta_full 0.9977
_diffrn_measured_fraction_theta_max 0.9947
_diffrn_measurement_device_type 'Bruker APEX-II CCD'
_diffrn_measurement_method '\f and \w scans'
_diffrn_radiation_type 'Mo K\a'
_diffrn_radiation_wavelength 0.71073
_diffrn_reflns_av_R_equivalents 0.0566
_diffrn_reflns_av_unetI/netI 0.0547
_diffrn_reflns_Laue_measured_fraction_full 0.9977
_diffrn_reflns_Laue_measured_fraction_max 0.9947
_diffrn_reflns_limit_h_max 13
_diffrn_reflns_limit_h_min -13
_diffrn_reflns_limit_k_max 19
_diffrn_reflns_limit_k_min -19
_diffrn_reflns_limit_l_max 19
_diffrn_reflns_limit_l_min -19
_diffrn_reflns_number 32660
_diffrn_reflns_point_group_measured_fraction_full 0.9977
_diffrn_reflns_point_group_measured_fraction_max 0.9947
_diffrn_reflns_theta_full 25.2417
_diffrn_reflns_theta_max 28.34
_diffrn_reflns_theta_min 2.79
_diffrn_source_current 1.0
_diffrn_source_power 0.05
_diffrn_source_voltage 50.0
_diffrn_standards_number 0
_exptl_absorpt_coefficient_mu 0.319
_exptl_absorpt_correction_T_max 0.7457
_exptl_absorpt_correction_T_min 0.6212
_exptl_absorpt_correction_type multi-scan
_exptl_absorpt_process_details
;
SADABS-2016/2 (Bruker,2016/2) was used for absorption correction.
wR2(int) was 0.1357 before and 0.0643 after correction.
The Ratio of minimum to maximum transmission is 0.8330.
The \l/2 correction factor is Not present.
;
_exptl_crystal_colour 'metallic whiteish colourless'
_exptl_crystal_colour_lustre metallic
_exptl_crystal_colour_modifier whiteish
_exptl_crystal_colour_primary colourless
_exptl_crystal_density_diffrn 0.949
_exptl_crystal_description needle
_exptl_crystal_F_000 531.302
_exptl_crystal_preparation 'slow diffusion'
_exptl_crystal_recrystallization_method 'slow diffusion'
_exptl_crystal_size_max 0.25
_exptl_crystal_size_mid 0.21
_exptl_crystal_size_min 0.16
_refine_diff_density_max 1.7909
_refine_diff_density_min -1.2162
_refine_diff_density_rms 0.1564
_refine_ls_d_res_high 0.7486
_refine_ls_d_res_low 7.2992
_refine_ls_goodness_of_fit_ref 1.0834
_refine_ls_hydrogen_treatment mixed
_refine_ls_matrix_type full
_refine_ls_number_constraints 57
_refine_ls_number_parameters 374
_refine_ls_number_reflns 8826
_refine_ls_number_restraints 0
_refine_ls_restrained_S_all 1.0834
_refine_ls_R_factor_all 0.0753
_refine_ls_R_factor_gt 0.0543
_refine_ls_shift/su_max 0.0001
_refine_ls_shift/su_mean 0.0000
_refine_ls_structure_factor_coef Fsqd
_refine_ls_weighting_details 'w=1/[\s^2^(Fo^2^)+(0.0769P)^2^+2.9665P] where P=(Fo^2^+2Fc^2^)/3'
_refine_ls_weighting_scheme calc
_refine_ls_wR_factor_gt 0.1383
_refine_ls_wR_factor_ref 0.1574
_reflns_Friedel_coverage 0.0
_reflns_limit_h_max 13
_reflns_limit_h_min -13
_reflns_limit_k_max 17
_reflns_limit_k_min -19
_reflns_limit_l_max 19
_reflns_limit_l_min 0
_reflns_number_gt 6834
_reflns_number_total 8826
_reflns_threshold_expression I>=2u(I)
_cod_data_source_file d5dt02106e2.cif
_cod_data_source_block 12mayd_0m
_cod_depositor_comments 'Adding full bibliography for 7719863--7719876.cif.'
_cod_original_formula_sum 'C26 Cl0.5 H33.5 N1.5 O3.5 P0.5 Ru0.5 '
_cod_database_code 7719872
_olex2_refinement_description
;
1. Fixed Uiso
 At 1.2 times of:
  All C(H) groups, All C(H,H) groups
2.a Ternary CH refined with riding coordinates:
 C6(H6)
2.b Secondary CH2 refined with riding coordinates:
 C14(H14a,H14b), C15(H15a,H15b), C7(H7a,H7b)
2.c Aromatic/amide H refined with riding coordinates:
 C2(H2), C1(H1), C12(H12), C4(H4), C3(H3), C9(H9), C21(H21), C11(H11),
 C27(H27), C19(H19), C20(H20), C23(H23), C17(H17), C29(H29), C24(H24), C33(H33),
  C25(H25), C26(H26), C18(H18), C10(H10), C30(H30), C31(H31), C32(H32)
;
_smtbx_masks_void_probe_radius 1.2
_smtbx_masks_void_truncation_radius 1.2
_olex2_submission_special_instructions 'No special instructions were received'

loop_
_space_group_symop_id
_space_group_symop_operation_xyz
1 x,y,z
2 -x,-y,-z

loop_
_atom_site_label
_atom_site_type_symbol
_atom_site_fract_x
_atom_site_fract_y
_atom_site_fract_z
_atom_site_U_iso_or_equiv
_atom_site_adp_type
_atom_site_occupancy
_atom_site_refinement_flags_posn
Ru1 Ru 0.75326(3) 0.54256(3) 0.17679(2) 0.02192(10) Uani 1.000000 .
P3 P 0.66798(10) 0.52807(8) 0.30733(7) 0.0221(2) Uani 1.000000 .
Cl1 Cl 1.00341(10) 0.69332(8) 0.27848(8) 0.0317(2) Uani 1.000000 .
N1 N 0.8068(3) 0.5675(3) 0.0507(2) 0.0214(6) Uani 1.000000 .
O1 O 0.8198(4) 0.3438(3) 0.1404(3) 0.0405(8) Uani 1.000000 .
N2 N 0.6825(3) 0.6761(3) 0.1886(2) 0.0220(6) Uani 1.000000 .
N4 N 0.6916(3) 0.7979(3) 0.1199(3) 0.0277(7) Uani 1.000000 .
C2 C 0.8586(4) 0.5136(3) -0.1120(3) 0.0255(8) Uani 1.000000 .
H2 H 0.8800(4) 0.4636(3) -0.1653(3) 0.0306(9) Uiso 1.000000 R
C1 C 0.8330(4) 0.4960(3) -0.0298(3) 0.0224(7) Uani 1.000000 .
H1 H 0.8339(4) 0.4314(3) -0.0298(3) 0.0269(9) Uiso 1.000000 R
C5 C 0.8014(4) 0.6603(3) 0.0499(3) 0.0228(7) Uani 1.000000 .
C12 C 0.4112(4) 0.5460(4) 0.3566(3) 0.0294(9) Uani 1.000000 .
H12 H 0.3904(4) 0.4778(4) 0.3561(3) 0.0352(10) Uiso 1.000000 R
C13 C 0.5392(4) 0.5948(4) 0.3345(3) 0.0275(8) Uani 1.000000 .
C34 C 0.7991(4) 0.4232(4) 0.1558(3) 0.0269(8) Uani 1.000000 .
C4 C 0.8213(4) 0.6819(3) -0.0321(3) 0.0263(8) Uani 1.000000 .
H4 H 0.8147(4) 0.7449(3) -0.0326(3) 0.0316(9) Uiso 1.000000 R
C14 C 0.5343(4) 0.6408(3) 0.1216(3) 0.0231(7) Uani 1.000000 .
H14a H 0.5166(4) 0.5802(3) 0.0545(3) 0.0277(9) Uiso 1.000000 R
H14b H 0.4583(4) 0.6168(3) 0.1524(3) 0.0277(9) Uiso 1.000000 R
C28 C 0.7970(4) 0.5927(3) 0.4342(3) 0.0256(8) Uani 1.000000 .
C15 C 0.5374(4) 0.7438(3) 0.1129(3) 0.0267(8) Uani 1.000000 .
H15a H 0.5090(4) 0.7905(3) 0.1687(3) 0.0320(9) Uiso 1.000000 R
H15b H 0.4740(4) 0.7241(3) 0.0479(3) 0.0320(9) Uiso 1.000000 R
C3 C 0.8514(4) 0.6081(3) -0.1135(3) 0.0278(8) Uani 1.000000 .
H3 H 0.8667(4) 0.6218(3) -0.1687(3) 0.0333(10) Uiso 1.000000 R
C8 C 0.5682(4) 0.6968(3) 0.3324(3) 0.0263(8) Uani 1.000000 .
C6 C 0.7759(4) 0.7416(3) 0.1448(3) 0.0243(7) Uani 1.000000 .
H6 H 0.8697(4) 0.7959(3) 0.1959(3) 0.0292(9) Uiso 1.000000 R
C9 C 0.4706(5) 0.7474(4) 0.3566(3) 0.0331(9) Uani 1.000000 .
H9 H 0.4900(5) 0.8155(4) 0.3571(3) 0.0397(11) Uiso 1.000000 R
C16 C 0.7503(4) 0.9003(3) 0.1208(3) 0.0266(8) Uani 1.000000 .
C22 C 0.5646(4) 0.3866(3) 0.2858(3) 0.0253(8) Uani 1.000000 .
C21 C 0.8993(4) 0.9510(3) 0.1284(3) 0.0296(8) Uani 1.000000 .
H21 H 0.9626(4) 0.9184(3) 0.1378(3) 0.0355(10) Uiso 1.000000 R
C11 C 0.3139(4) 0.5970(4) 0.3792(3) 0.0329(9) Uani 1.000000 .
H11 H 0.2288(4) 0.5632(4) 0.3936(3) 0.0395(11) Uiso 1.000000 R
C27 C 0.5738(5) 0.3564(4) 0.3643(3) 0.0308(9) Uani 1.000000 .
H27 H 0.6346(5) 0.4093(4) 0.4297(3) 0.0369(10) Uiso 1.000000 R
C19 C 0.8618(5) 1.1007(4) 0.1087(3) 0.0372(10) Uani 1.000000 .
H19 H 0.8985(5) 1.1661(4) 0.1034(3) 0.0446(12) Uiso 1.000000 R
C7 C 0.6963(4) 0.7501(3) 0.2983(3) 0.0266(8) Uani 1.000000 .
H7a H 0.7873(4) 0.7639(3) 0.3420(3) 0.0319(9) Uiso 1.000000 R
H7b H 0.6989(4) 0.8210(3) 0.3054(3) 0.0319(9) Uiso 1.000000 R
C20 C 0.9525(5) 1.0489(4) 0.1218(3) 0.0337(9) Uani 1.000000 .
H20 H 1.0513(5) 1.0808(4) 0.1263(3) 0.0405(11) Uiso 1.000000 R
C23 C 0.4714(4) 0.3056(4) 0.1889(3) 0.0314(9) Uani 1.000000 .
H23 H 0.4630(4) 0.3238(4) 0.1355(3) 0.0377(10) Uiso 1.000000 R
C17 C 0.6596(5) 0.9537(4) 0.1091(3) 0.0318(9) Uani 1.000000 .
H17 H 0.5608(5) 0.9223(4) 0.1049(3) 0.0382(10) Uiso 1.000000 R
C29 C 0.7611(4) 0.6458(4) 0.5246(3) 0.0301(9) Uani 1.000000 .
H29 H 0.6701(4) 0.6497(4) 0.5208(3) 0.0361(10) Uiso 1.000000 R
C24 C 0.3914(5) 0.1986(4) 0.1713(3) 0.0358(10) Uani 1.000000 .
H24 H 0.3299(5) 0.1456(4) 0.1062(3) 0.0429(11) Uiso 1.000000 R
C33 C 0.9322(5) 0.5874(4) 0.4417(3) 0.0397(11) Uani 1.000000 .
H33 H 0.9567(5) 0.5516(4) 0.3823(3) 0.0477(13) Uiso 1.000000 R
C25 C 0.4017(5) 0.1692(4) 0.2497(4) 0.0394(10) Uani 1.000000 .
H25 H 0.3476(5) 0.0971(4) 0.2375(4) 0.0473(12) Uiso 1.000000 R
C26 C 0.4936(5) 0.2486(4) 0.3462(4) 0.0388(10) Uani 1.000000 .
H26 H 0.5017(5) 0.2298(4) 0.3993(4) 0.0466(12) Uiso 1.000000 R
C18 C 0.7150(5) 1.0525(4) 0.1037(3) 0.0370(10) Uani 1.000000 .
H18 H 0.6531(5) 1.0870(4) 0.0967(3) 0.0444(12) Uiso 1.000000 R
C10 C 0.3455(5) 0.6985(4) 0.3800(3) 0.0361(10) Uani 1.000000 .
H10 H 0.2822(5) 0.7340(4) 0.3963(3) 0.0433(12) Uiso 1.000000 R
C30 C 0.8611(5) 0.6928(4) 0.6208(3) 0.0383(10) Uani 1.000000 .
H30 H 0.8366(5) 0.7279(4) 0.6805(3) 0.0460(12) Uiso 1.000000 R
C31 C 0.9962(5) 0.6869(5) 0.6263(4) 0.0466(12) Uani 1.000000 .
H31 H 1.0629(5) 0.7177(5) 0.6900(4) 0.0559(15) Uiso 1.000000 R
C32 C 1.0325(5) 0.6349(5) 0.5369(4) 0.0522(14) Uani 1.000000 .
H32 H 1.1241(5) 0.6319(5) 0.5406(4) 0.0626(17) Uiso 1.000000 R
H H 0.611(5) 0.456(4) 0.109(3) 0.026(11) Uiso 1.000000 .

loop_
_atom_site_aniso_label
_atom_site_aniso_U_11
_atom_site_aniso_U_22
_atom_site_aniso_U_33
_atom_site_aniso_U_12
_atom_site_aniso_U_13
_atom_site_aniso_U_23
Ru1 0.01680(14) 0.02761(17) 0.02440(16) 0.01156(12) 0.00422(11) 0.01321(13)
P3 0.0168(4) 0.0301(5) 0.0208(4) 0.0105(4) 0.0027(3) 0.0130(4)
Cl1 0.0183(4) 0.0318(5) 0.0399(5) 0.0106(4) -0.0004(4) 0.0138(4)
N1 0.0178(14) 0.0229(15) 0.0216(15) 0.0032(12) 0.0023(11) 0.0131(13)
O1 0.0413(18) 0.0408(18) 0.064(2) 0.0287(15) 0.0257(16) 0.0341(17)
N2 0.0153(13) 0.0285(16) 0.0236(15) 0.0099(12) 0.0038(11) 0.0129(13)
N4 0.0203(15) 0.0289(17) 0.0394(19) 0.0134(13) 0.0056(13) 0.0187(16)
C2 0.0151(16) 0.035(2) 0.0254(18) 0.0117(15) 0.0059(14) 0.0118(17)
C1 0.0159(15) 0.0271(19) 0.0249(18) 0.0105(14) 0.0067(13) 0.0110(16)
C5 0.0153(15) 0.0267(19) 0.0268(18) 0.0073(14) 0.0044(13) 0.0139(16)
C12 0.0195(17) 0.044(2) 0.0260(19) 0.0134(17) 0.0052(15) 0.0179(18)
C13 0.0218(18) 0.037(2) 0.0212(18) 0.0127(16) 0.0007(14) 0.0121(17)
C34 0.0202(17) 0.037(2) 0.030(2) 0.0121(16) 0.0117(15) 0.0200(18)
C4 0.0203(17) 0.029(2) 0.031(2) 0.0083(15) 0.0022(15) 0.0181(17)
C14 0.0160(16) 0.0275(19) 0.0250(18) 0.0081(14) 0.0012(13) 0.0131(16)
C28 0.0216(17) 0.030(2) 0.0245(18) 0.0121(16) 0.0032(14) 0.0118(16)
C15 0.0216(17) 0.030(2) 0.030(2) 0.0137(16) 0.0009(14) 0.0143(17)
C3 0.0223(18) 0.034(2) 0.0239(19) 0.0061(16) 0.0019(14) 0.0153(17)
C8 0.0227(17) 0.036(2) 0.0205(18) 0.0167(16) 0.0030(14) 0.0104(16)
C6 0.0198(16) 0.0239(18) 0.0290(19) 0.0093(14) 0.0030(14) 0.0125(16)
C9 0.032(2) 0.044(3) 0.029(2) 0.024(2) 0.0092(17) 0.0167(19)
C16 0.0265(19) 0.0274(19) 0.0249(19) 0.0123(16) 0.0020(15) 0.0114(16)
C22 0.0205(17) 0.032(2) 0.0251(18) 0.0131(16) 0.0048(14) 0.0133(16)
C21 0.0283(19) 0.029(2) 0.030(2) 0.0112(16) 0.0040(16) 0.0133(17)
C11 0.0205(18) 0.051(3) 0.0244(19) 0.0161(18) 0.0039(15) 0.0141(19)
C27 0.030(2) 0.038(2) 0.025(2) 0.0147(18) 0.0032(15) 0.0156(18)
C19 0.050(3) 0.029(2) 0.035(2) 0.017(2) 0.012(2) 0.0161(19)
C7 0.0224(17) 0.0275(19) 0.0278(19) 0.0134(15) 0.0031(15) 0.0094(16)
C20 0.039(2) 0.027(2) 0.032(2) 0.0090(18) 0.0107(18) 0.0136(18)
C23 0.0256(19) 0.039(2) 0.028(2) 0.0078(17) 0.0053(16) 0.0194(19)
C17 0.034(2) 0.030(2) 0.031(2) 0.0148(18) 0.0039(17) 0.0132(18)
C29 0.0209(18) 0.038(2) 0.0258(19) 0.0112(17) 0.0013(15) 0.0111(18)
C24 0.027(2) 0.039(2) 0.029(2) 0.0043(18) 0.0036(16) 0.0122(19)
C33 0.034(2) 0.062(3) 0.025(2) 0.029(2) 0.0036(17) 0.015(2)
C25 0.039(2) 0.036(2) 0.049(3) 0.014(2) 0.013(2) 0.026(2)
C26 0.039(2) 0.041(3) 0.034(2) 0.014(2) 0.0025(18) 0.018(2)
C18 0.047(3) 0.034(2) 0.033(2) 0.023(2) 0.0056(19) 0.0138(19)
C10 0.032(2) 0.057(3) 0.029(2) 0.032(2) 0.0096(17) 0.019(2)
C30 0.032(2) 0.048(3) 0.026(2) 0.017(2) 0.0044(17) 0.009(2)
C31 0.039(3) 0.063(3) 0.025(2) 0.021(2) -0.0022(18) 0.010(2)
C32 0.033(2) 0.083(4) 0.031(2) 0.034(3) -0.0005(19) 0.012(3)

loop_
_atom_type_symbol
_atom_type_scat_dispersion_real
_atom_type_scat_dispersion_imag
_atom_type_scat_Cromer_Mann_a1
_atom_type_scat_Cromer_Mann_a2
_atom_type_scat_Cromer_Mann_a3
_atom_type_scat_Cromer_Mann_a4
_atom_type_scat_Cromer_Mann_b1
_atom_type_scat_Cromer_Mann_b2
_atom_type_scat_Cromer_Mann_b3
_atom_type_scat_Cromer_Mann_b4
_atom_type_scat_Cromer_Mann_c
_atom_type_scat_source
_atom_type_scat_dispersion_source
C 0.00347 0.00161 2.31000 1.02000 1.58860 0.86500 20.84390 10.20750 0.56870 51.65120 0.21560 'International Tables Volume C Table 6.1.1.4 (pp. 500-502)' 'Henke, Gullikson and Davis, At. Data and Nucl. Data Tables, 1993, 54, 2'
Cl 0.14873 0.16029 11.46040 7.19640 6.25560 1.64550 0.01040 1.16620 18.51940 47.77840 -9.55740 'International Tables Volume C Table 6.1.1.4 (pp. 500-502)' 'Henke, Gullikson and Davis, At. Data and Nucl. Data Tables, 1993, 54, 2'
H 0.00000 0.00000 0.49300 0.32291 0.14019 0.04081 10.51090 26.12570 3.14236 57.79970 0.00304 'International Tables Volume C Table 6.1.1.4 (pp. 500-502)' 'Henke, Gullikson and Davis, At. Data and Nucl. Data Tables, 1993, 54, 2'
N 0.00653 0.00323 12.21260 3.13220 2.01250 1.16630 0.00570 9.89330 28.99750 0.58260 -11.52900 'International Tables Volume C Table 6.1.1.4 (pp. 500-502)' 'Henke, Gullikson and Davis, At. Data and Nucl. Data Tables, 1993, 54, 2'
O 0.01158 0.00611 3.04850 2.28680 1.54630 0.86700 13.27710 5.70110 0.32390 32.90890 0.25080 'International Tables Volume C Table 6.1.1.4 (pp. 500-502)' 'Henke, Gullikson and Davis, At. Data and Nucl. Data Tables, 1993, 54, 2'
P 0.10434 0.09671 6.43450 4.17910 1.78000 1.49080 1.90670 27.15700 0.52600 68.16450 1.11490 'International Tables Volume C Table 6.1.1.4 (pp. 500-502)' 'Henke, Gullikson and Davis, At. Data and Nucl. Data Tables, 1993, 54, 2'
Ru -1.23940 0.83517 19.26740 12.91820 4.86337 1.56756 0.80852 8.43467 24.79970 94.29280 5.37874 'International Tables Volume C Table 6.1.1.4 (pp. 500-502)' 'Henke, Gullikson and Davis, At. Data and Nucl. Data Tables, 1993, 54, 2'

loop_
_geom_angle_atom_site_label_1
_geom_angle_atom_site_label_2
_geom_angle_atom_site_label_3
_geom_angle
_geom_angle_site_symmetry_1
_geom_angle_site_symmetry_3
_geom_angle_publ_flag
Cl1 Ru1 P3 98.87(4) . . ?
N1 Ru1 P3 170.19(9) . . ?
N1 Ru1 Cl1 84.80(8) . . ?
N2 Ru1 P3 93.18(8) . . ?
N2 Ru1 Cl1 86.51(8) . . ?
N2 Ru1 N1 77.90(12) . . ?
C34 Ru1 P3 88.65(12) . . ?
C34 Ru1 Cl1 98.04(12) . . ?
C34 Ru1 N1 99.89(14) . . ?
C34 Ru1 N2 174.78(14) . . ?
H Ru1 P3 86.8(17) . . ?
H Ru1 Cl1 174.2(17) . . ?
H Ru1 N1 89.4(17) . . ?
H Ru1 N2 92.3(17) . . ?
H Ru1 C34 83.0(17) . . ?
C13 P3 Ru1 110.79(13) . . ?
C28 P3 Ru1 119.10(13) . . ?
C28 P3 C13 102.12(17) . . ?
C22 P3 Ru1 115.95(13) . . ?
C22 P3 C13 103.92(18) . . ?
C22 P3 C28 103.08(18) . . ?
C1 N1 Ru1 125.8(3) . . ?
C5 N1 Ru1 115.3(2) . . ?
C5 N1 C1 118.7(3) . . ?
C14 N2 Ru1 116.3(2) . . ?
C6 N2 Ru1 108.1(2) . . ?
C6 N2 C14 100.0(3) . . ?
C7 N2 Ru1 111.0(2) . . ?
C7 N2 C14 110.6(3) . . ?
C7 N2 C6 110.4(3) . . ?
C6 N4 C15 110.9(3) . . ?
C16 N4 C15 122.8(3) . . ?
C16 N4 C6 125.3(3) . . ?
C1 C2 H2 120.9(2) . . ?
C3 C2 H2 120.9(2) . . ?
C3 C2 C1 118.1(4) . . ?
C2 C1 N1 123.2(4) . . ?
H1 C1 N1 118.4(2) . . ?
H1 C1 C2 118.4(2) . . ?
C4 C5 N1 121.3(4) . . ?
C6 C5 N1 117.0(3) . . ?
C6 C5 C4 121.7(3) . . ?
C13 C12 H12 119.2(3) . . ?
C11 C12 H12 119.2(3) . . ?
C11 C12 C13 121.5(4) . . ?
C12 C13 P3 121.0(3) . . ?
C8 C13 P3 120.0(3) . . ?
C8 C13 C12 119.0(4) . . ?
O1 C34 Ru1 176.2(4) . . ?
H4 C4 C5 120.5(2) . . ?
C3 C4 C5 119.0(4) . . ?
C3 C4 H4 120.5(2) . . ?
H14a C14 N2 110.76(19) . . ?
H14b C14 N2 110.76(19) . . ?
H14b C14 H14a 108.8 . . ?
C15 C14 N2 104.9(3) . . ?
C15 C14 H14a 110.8(2) . . ?
C15 C14 H14b 110.8(2) . . ?
C29 C28 P3 121.8(3) . . ?
C33 C28 P3 119.4(3) . . ?
C33 C28 C29 118.7(4) . . ?
C14 C15 N4 101.3(3) . . ?
H15a C15 N4 111.5(2) . . ?
H15a C15 C14 111.5(2) . . ?
H15b C15 N4 111.5(2) . . ?
H15b C15 C14 111.5(2) . . ?
H15b C15 H15a 109.3 . . ?
C4 C3 C2 119.5(4) . . ?
H3 C3 C2 120.2(2) . . ?
H3 C3 C4 120.2(2) . . ?
C9 C8 C13 118.7(4) . . ?
C7 C8 C13 122.7(3) . . ?
C7 C8 C9 118.5(4) . . ?
N4 C6 N2 104.4(3) . . ?
C5 C6 N2 108.3(3) . . ?
C5 C6 N4 112.8(3) . . ?
H6 C6 N2 110.39(18) . . ?
H6 C6 N4 110.4(2) . . ?
H6 C6 C5 110.39(19) . . ?
H9 C9 C8 119.3(3) . . ?
C10 C9 C8 121.4(4) . . ?
C10 C9 H9 119.3(3) . . ?
C21 C16 N4 121.8(3) . . ?
C17 C16 N4 120.3(4) . . ?
C17 C16 C21 117.8(4) . . ?
C27 C22 P3 122.0(3) . . ?
C23 C22 P3 119.9(3) . . ?
C23 C22 C27 118.0(4) . . ?
H21 C21 C16 119.7(2) . . ?
C20 C21 C16 120.5(4) . . ?
C20 C21 H21 119.7(3) . . ?
H11 C11 C12 120.5(3) . . ?
C10 C11 C12 119.0(4) . . ?
C10 C11 H11 120.5(2) . . ?
H27 C27 C22 119.5(2) . . ?
C26 C27 C22 121.0(4) . . ?
C26 C27 H27 119.5(2) . . ?
C20 C19 H19 120.8(3) . . ?
C18 C19 H19 120.8(3) . . ?
C18 C19 C20 118.4(4) . . ?
C8 C7 N2 110.7(3) . . ?
H7a C7 N2 109.50(18) . . ?
H7a C7 C8 109.5(2) . . ?
H7b C7 N2 109.50(19) . . ?
H7b C7 C8 109.5(2) . . ?
H7b C7 H7a 108.1 . . ?
C19 C20 C21 121.5(4) . . ?
H20 C20 C21 119.3(3) . . ?
H20 C20 C19 119.3(3) . . ?
H23 C23 C22 119.6(2) . . ?
C24 C23 C22 120.8(4) . . ?
C24 C23 H23 119.6(2) . . ?
H17 C17 C16 119.5(2) . . ?
C18 C17 C16 121.0(4) . . ?
C18 C17 H17 119.5(3) . . ?
H29 C29 C28 119.7(2) . . ?
C30 C29 C28 120.6(4) . . ?
C30 C29 H29 119.7(3) . . ?
H24 C24 C23 119.6(2) . . ?
C25 C24 C23 120.7(4) . . ?
C25 C24 H24 119.6(3) . . ?
H33 C33 C28 119.5(2) . . ?
C32 C33 C28 121.0(4) . . ?
C32 C33 H33 119.5(3) . . ?
H25 C25 C24 120.4(3) . . ?
C26 C25 C24 119.1(4) . . ?
C26 C25 H25 120.4(3) . . ?
C25 C26 C27 120.3(4) . . ?
H26 C26 C27 119.8(2) . . ?
H26 C26 C25 119.8(3) . . ?
C17 C18 C19 120.8(4) . . ?
H18 C18 C19 119.6(3) . . ?
H18 C18 C17 119.6(3) . . ?
C11 C10 C9 120.4(4) . . ?
H10 C10 C9 119.8(3) . . ?
H10 C10 C11 119.8(2) . . ?
H30 C30 C29 120.2(3) . . ?
C31 C30 C29 119.6(4) . . ?
C31 C30 H30 120.2(3) . . ?
H31 C31 C30 120.0(3) . . ?
C32 C31 C30 119.9(4) . . ?
C32 C31 H31 120.0(3) . . ?
C31 C32 C33 120.1(4) . . ?
H32 C32 C33 119.9(3) . . ?
H32 C32 C31 119.9(3) . . ?

loop_
_geom_bond_atom_site_label_1
_geom_bond_atom_site_label_2
_geom_bond_distance
_geom_bond_site_symmetry_2
_geom_bond_publ_flag
Ru1 P3 2.2525(10) . ?
Ru1 Cl1 2.5092(10) . ?
Ru1 N1 2.127(3) . ?
Ru1 N2 2.199(3) . ?
Ru1 C34 1.830(4) . ?
Ru1 H 1.46(4) . ?
P3 C13 1.829(4) . ?
P3 C28 1.831(4) . ?
P3 C22 1.830(4) . ?
N1 C1 1.342(5) . ?
N1 C5 1.355(5) . ?
O1 C34 1.161(5) . ?
N2 C14 1.494(4) . ?
N2 C6 1.495(5) . ?
N2 C7 1.500(5) . ?
N4 C15 1.460(5) . ?
N4 C6 1.454(5) . ?
N4 C16 1.389(5) . ?
C2 H2 0.9300 . ?
C2 C1 1.372(5) . ?
C2 C3 1.389(6) . ?
C1 H1 0.9300 . ?
C5 C4 1.387(5) . ?
C5 C6 1.532(5) . ?
C12 H12 0.9300 . ?
C12 C13 1.393(5) . ?
C12 C11 1.390(6) . ?
C13 C8 1.411(6) . ?
C4 H4 0.9300 . ?
C4 C3 1.386(6) . ?
C14 H14a 0.9700 . ?
C14 H14b 0.9700 . ?
C14 C15 1.525(5) . ?
C28 C29 1.401(5) . ?
C28 C33 1.376(5) . ?
C15 H15a 0.9700 . ?
C15 H15b 0.9700 . ?
C3 H3 0.9300 . ?
C8 C9 1.392(5) . ?
C8 C7 1.519(6) . ?
C6 H6 0.9800 . ?
C9 H9 0.9300 . ?
C9 C10 1.382(6) . ?
C16 C21 1.405(6) . ?
C16 C17 1.402(5) . ?
C22 C27 1.396(5) . ?
C22 C23 1.395(6) . ?
C21 H21 0.9300 . ?
C21 C20 1.379(6) . ?
C11 H11 0.9300 . ?
C11 C10 1.382(7) . ?
C27 H27 0.9300 . ?
C27 C26 1.389(6) . ?
C19 H19 0.9300 . ?
C19 C20 1.389(6) . ?
C19 C18 1.390(7) . ?
C7 H7a 0.9700 . ?
C7 H7b 0.9700 . ?
C20 H20 0.9300 . ?
C23 H23 0.9300 . ?
C23 C24 1.382(6) . ?
C17 H17 0.9300 . ?
C17 C18 1.384(6) . ?
C29 H29 0.9300 . ?
C29 C30 1.400(6) . ?
C24 H24 0.9300 . ?
C24 C25 1.387(6) . ?
C33 H33 0.9300 . ?
C33 C32 1.390(6) . ?
C25 H25 0.9300 . ?
C25 C26 1.383(7) . ?
C26 H26 0.9300 . ?
C18 H18 0.9300 . ?
C10 H10 0.9300 . ?
C30 H30 0.9300 . ?
C30 C31 1.380(6) . ?
C31 H31 0.9300 . ?
C31 C32 1.389(7) . ?
C32 H32 0.9300 . ?

loop_
_geom_torsion_atom_site_label_1
_geom_torsion_atom_site_label_2
_geom_torsion_atom_site_label_3
_geom_torsion_atom_site_label_4
_geom_torsion
_geom_torsion_site_symmetry_1
_geom_torsion_site_symmetry_2
_geom_torsion_site_symmetry_3
_geom_torsion_site_symmetry_4
_geom_torsion_publ_flag
Ru1 N1 C1 C2 176.0(3) . . . . ?
Ru1 N1 C5 C4 -174.4(2) . . . . ?
Ru1 N1 C5 C6 7.0(3) . . . . ?
Ru1 N2 C14 C15 -158.7(3) . . . . ?
Ru1 N2 C6 N4 159.4(2) . . . . ?
Ru1 N2 C6 C5 39.0(2) . . . . ?
Ru1 N2 C7 C8 -79.3(2) . . . . ?
P3 C13 C12 C11 178.8(3) . . . . ?
P3 C13 C8 C9 -177.9(3) . . . . ?
P3 C13 C8 C7 6.0(4) . . . . ?
P3 C28 C29 C30 178.9(4) . . . . ?
P3 C28 C33 C32 -179.6(4) . . . . ?
P3 C22 C27 C26 179.6(3) . . . . ?
P3 C22 C23 C24 -179.4(3) . . . . ?
N1 C1 C2 C3 -2.5(4) . . . . ?
N1 C5 C4 C3 -1.8(4) . . . . ?
N1 C5 C6 N2 -31.8(3) . . . . ?
N1 C5 C6 N4 -146.8(3) . . . . ?
N2 C14 C15 N4 31.4(3) . . . . ?
N2 C6 N4 C15 -19.1(3) . . . . ?
N2 C6 N4 C16 149.8(3) . . . . ?
N2 C6 C5 C4 149.7(3) . . . . ?
N2 C7 C8 C13 61.6(4) . . . . ?
N2 C7 C8 C9 -114.4(3) . . . . ?
N4 C6 C5 C4 34.7(4) . . . . ?
N4 C16 C21 C20 175.4(4) . . . . ?
N4 C16 C17 C18 -176.1(4) . . . . ?
C2 C3 C4 C5 1.0(4) . . . . ?
C12 C13 C8 C9 2.6(4) . . . . ?
C12 C13 C8 C7 -173.5(3) . . . . ?
C12 C11 C10 C9 1.2(5) . . . . ?
C13 C8 C9 C10 -1.5(4) . . . . ?
C28 C29 C30 C31 0.1(5) . . . . ?
C28 C33 C32 C31 1.2(6) . . . . ?
C8 C9 C10 C11 -0.4(5) . . . . ?
C16 C21 C20 C19 0.6(5) . . . . ?
C16 C17 C18 C19 0.7(5) . . . . ?
C22 C27 C26 C25 -0.5(5) . . . . ?
C22 C23 C24 C25 0.1(5) . . . . ?
C21 C20 C19 C18 0.9(5) . . . . ?
C27 C26 C25 C24 0.3(5) . . . . ?
C23 C24 C25 C26 -0.0(5) . . . . ?
C29 C30 C31 C32 0.3(6) . . . . ?
C33 C32 C31 C30 -0.9(7) . . . . ?

loop_
_smtbx_masks_void_nr
_smtbx_masks_void_average_x
_smtbx_masks_void_average_y
_smtbx_masks_void_average_z
_smtbx_masks_void_volume
_smtbx_masks_void_count_electrons
_smtbx_masks_void_content
1 -0.716 0.000 0.500 443.8 144.2 '4 acetone'
